data_2204528
loop_
_publ_author_name
'Rhoad, Jonathon S.'
'Lowary, Todd L.'
'Ferguson, Michael J.'

_publ_section_title
5,6,7,9-Tetra-<i>O</i>-acetyl-4,8-anhydro-1,2,3-trideoxy-<small>D</small>-<i>glycero</i>-<small>D</small>-<i>gulo</i>-non-1-enitol
_journal_issue 11
_journal_name_full 'Acta Crystallographica Section E'
_journal_page_first o1939
_journal_page_last o1941
_journal_paper_doi 10.1107/S1600536804024407
_journal_volume 60
_journal_year 2004
_chemical_formula_iupac 'C17 H24 O9'
_chemical_formula_moiety 'C17 H24 O9'
_chemical_formula_sum 'C17 H24 O9'
_chemical_formula_weight 372.36
_chemical_melting_point 376
_chemical_name_systematic
;
5,6,7,9-Tetra-O-acetyl-4,8-anhydro-1,2,3-trideoxy-D-glycero-D-gulo-
non-1-enitol
;
_space_group_IT_number 19
_symmetry_cell_setting orthorhombic
_symmetry_space_group_name_Hall 'P 2ac 2ab'
_symmetry_space_group_name_H-M 'P 21 21 21'
_atom_sites_solution_hydrogens geom
_atom_sites_solution_primary direct
_atom_sites_solution_secondary difmap
_audit_creation_method SHELXL-97
_cell_angle_alpha 90.00
_cell_angle_beta 90.00
_cell_angle_gamma 90.00
_cell_formula_units_Z 4
_cell_length_a 5.4608(6)
_cell_length_b 14.4068(17)
_cell_length_c 24.392(3)
_cell_measurement_reflns_used 1490
_cell_measurement_temperature 193(2)
_cell_measurement_theta_max 25.881
_cell_measurement_theta_min 2.876
_cell_volume 1919.0(4)
_computing_cell_refinement 'SAINT (Bruker, 1997)'
_computing_data_collection 'SMART (Bruker, 1997)'
_computing_data_reduction 'SAINT   '
_computing_molecular_graphics 'SHELXTL (Sheldrick, 1997b)'
_computing_publication_material 'SHELXTL  '
_computing_structure_refinement 'SHELXL97 (Sheldrick, 1997a)'
_computing_structure_solution 'SHELXS97 (Sheldrick, 1990)'
_diffrn_ambient_temperature 193(2)
_diffrn_detector_area_resol_mean 8.192
_diffrn_measured_fraction_theta_full 0.990
_diffrn_measured_fraction_theta_max 0.990
_diffrn_measurement_device_type 'Bruker PLATFORM diffractometer/SMART 1000 CCD area-detector'
_diffrn_measurement_method '\w scans'
_diffrn_radiation_monochromator graphite
_diffrn_radiation_source 'fine-focus sealed tube'
_diffrn_radiation_type MoK\a
_diffrn_radiation_wavelength 0.71073
_diffrn_reflns_av_R_equivalents 0.0837
_diffrn_reflns_av_sigmaI/netI 0.0640
_diffrn_reflns_limit_h_max 6
_diffrn_reflns_limit_h_min -5
_diffrn_reflns_limit_k_max 17
_diffrn_reflns_limit_k_min -15
_diffrn_reflns_limit_l_max 30
_diffrn_reflns_limit_l_min -30
_diffrn_reflns_number 10431
_diffrn_reflns_theta_full 26.43
_diffrn_reflns_theta_max 26.43
_diffrn_reflns_theta_min 1.64
_diffrn_standards_decay_% 0
_diffrn_standards_interval_time 0
_diffrn_standards_number 0
_exptl_absorpt_coefficient_mu 0.105
_exptl_absorpt_correction_T_max 0.9946
_exptl_absorpt_correction_T_min 0.9640
_exptl_absorpt_correction_type integration
_exptl_absorpt_process_details '(SHELXTL; Sheldrick, 1997b)'
_exptl_crystal_colour colourless
_exptl_crystal_density_diffrn 1.289
_exptl_crystal_density_method 'not measured'
_exptl_crystal_description needle
_exptl_crystal_F_000 792
_exptl_crystal_size_max 0.60
_exptl_crystal_size_mid 0.06
_exptl_crystal_size_min 0.05
_refine_diff_density_max 0.181
_refine_diff_density_min -0.201
_refine_ls_extinction_method none
_refine_ls_goodness_of_fit_ref 1.020
_refine_ls_hydrogen_treatment constr
_refine_ls_matrix_type full
_refine_ls_number_parameters 235
_refine_ls_number_reflns 2286
_refine_ls_number_restraints 0
_refine_ls_restrained_S_all 1.020
_refine_ls_R_factor_all 0.0921
_refine_ls_R_factor_gt 0.0526
_refine_ls_shift/su_max 0.000
_refine_ls_shift/su_mean 0.000
_refine_ls_structure_factor_coef Fsqd
_refine_ls_weighting_details 'calc w=1/[\s^2^(Fo^2^)+(0.0331P)^2^+0.5928P] where P=(Fo^2^+2Fc^2^)/3'
_refine_ls_weighting_scheme calc
_refine_ls_wR_factor_gt 0.0892
_refine_ls_wR_factor_ref 0.1003
_reflns_number_gt 1581
_reflns_number_total 2286
_reflns_threshold_expression I>2\s(I)
_cod_data_source_file lh6268.cif
_cod_data_source_block I
_cod_depositor_comments
;
The following automatic conversions were performed:
'_symmetry_cell_setting' value 'Orthorhombic' changed to 'orthorhombic'
according to '/home/saulius/struct/CIF-dictionaries/cif_core.dic'
dictionary named 'cif_core.dic' version 2.4.1 from 2010-06-29.

Automatic conversion script
Id: cif_fix_enum 1527 2010-12-29 10:47:43Z saulius 

The following automatic conversions were performed:

'_symmetry_cell_setting' value 'Orthorhombic' changed to
'orthorhombic' according to
/home/saulius/struct/CIF-dictionaries/cif_core.dic dictionary named
'cif_core.dic' version 2.4.1 from 2010-06-29.

Automatic conversion script
Id: cif_fix_values 1715 2011-07-08 13:25:40Z adriana 
;
_cod_database_code 2204528

loop_
_symmetry_equiv_pos_as_xyz
'x, y, z'
'-x+1/2, -y, z+1/2'
'-x, y+1/2, -z+1/2'
'x+1/2, -y+1/2, -z'

loop_
_atom_site_label
_atom_site_fract_x
_atom_site_fract_y
_atom_site_fract_z
_atom_site_U_iso_or_equiv
_atom_site_adp_type
_atom_site_calc_flag
_atom_site_refinement_flags
_atom_site_occupancy
_atom_site_type_symbol
O5 0.3586(5) 0.26661(15) 0.16644(10) 0.0305(6) Uani d . 1 O
O6 0.3876(4) 0.42836(18) 0.23409(8) 0.0272(5) Uani d . 1 O
O7 0.3567(4) 0.59133(15) 0.16453(9) 0.0282(6) Uani d . 1 O
O8 0.7388(4) 0.42879(18) 0.08715(9) 0.0333(6) Uani d . 1 O
O9 0.8465(5) 0.58918(18) 0.02816(9) 0.0426(7) Uani d . 1 O
O10 0.6694(5) 0.16661(18) 0.17619(12) 0.0472(8) Uani d . 1 O
O12 -0.0232(4) 0.4330(2) 0.23480(10) 0.0419(7) Uani d . 1 O
O14 0.6421(5) 0.68568(18) 0.20089(11) 0.0409(7) Uani d . 1 O
O16 1.1120(7) 0.7039(3) 0.04274(13) 0.0698(10) Uani d . 1 O
C1 0.2802(11) 0.3987(3) -0.03443(19) 0.0711(16) Uani d . 1 C
H1A 0.1264 0.4214 -0.0221 0.085 Uiso calc R 1 H
H1B 0.3277 0.4070 -0.0716 0.085 Uiso calc R 1 H
C2 0.4240(10) 0.3569(3) -0.00082(16) 0.0544(13) Uani d . 1 C
H2 0.5763 0.3352 -0.0146 0.065 Uiso calc R 1 H
C3 0.3692(9) 0.3399(3) 0.05840(14) 0.0425(11) Uani d . 1 C
H3A 0.2968 0.2773 0.0624 0.051 Uiso calc R 1 H
H3B 0.2457 0.3856 0.0708 0.051 Uiso calc R 1 H
C4 0.5948(7) 0.3469(2) 0.09554(14) 0.0321(10) Uani d . 1 C
H4 0.7017 0.2923 0.0873 0.039 Uiso calc R 1 H
C5 0.5286(7) 0.3425(2) 0.15654(14) 0.0280(9) Uani d . 1 C
H5 0.6802 0.3334 0.1789 0.034 Uiso calc R 1 H
C6 0.3975(6) 0.4292(3) 0.17484(12) 0.0259(8) Uani d . 1 C
H6 0.2274 0.4295 0.1597 0.031 Uiso calc R 1 H
C7 0.5296(7) 0.5167(2) 0.15750(13) 0.0240(8) Uani d . 1 C
H7 0.6745 0.5271 0.1818 0.029 Uiso calc R 1 H
C8 0.6125(7) 0.5132(2) 0.09782(14) 0.0282(9) Uani d . 1 C
H8 0.4671 0.5182 0.0731 0.034 Uiso calc R 1 H
C9 0.7888(7) 0.5907(3) 0.08583(14) 0.0366(10) Uani d . 1 C
H9A 0.7142 0.6511 0.0957 0.044 Uiso calc R 1 H
H9B 0.9400 0.5826 0.1077 0.044 Uiso calc R 1 H
C10 0.4540(7) 0.1818(3) 0.17389(15) 0.0315(9) Uani d . 1 C
C11 0.2579(8) 0.1101(3) 0.17786(18) 0.0422(11) Uani d . 1 C
H11A 0.3104 0.0607 0.2029 0.051 Uiso calc R 1 H
H11B 0.2269 0.0837 0.1415 0.051 Uiso calc R 1 H
H11C 0.1075 0.1386 0.1919 0.051 Uiso calc R 1 H
C12 0.1676(6) 0.4288(3) 0.25898(13) 0.0258(8) Uani d . 1 C
C13 0.1981(7) 0.4258(3) 0.31954(13) 0.0354(9) Uani d . 1 C
H13A 0.0373 0.4195 0.3370 0.042 Uiso calc R 1 H
H13B 0.2762 0.4833 0.3320 0.042 Uiso calc R 1 H
H13C 0.3010 0.3727 0.3295 0.042 Uiso calc R 1 H
C14 0.4334(8) 0.6725(3) 0.18686(14) 0.0288(9) Uani d . 1 C
C15 0.2287(7) 0.7399(3) 0.19053(17) 0.0377(10) Uani d . 1 C
H15A 0.2916 0.8000 0.2030 0.045 Uiso calc R 1 H
H15B 0.1064 0.7171 0.2167 0.045 Uiso calc R 1 H
H15C 0.1529 0.7471 0.1544 0.045 Uiso calc R 1 H
C16 1.0150(9) 0.6504(3) 0.01198(18) 0.0482(12) Uani d . 1 C
C17 1.0608(10) 0.6452(3) -0.04807(17) 0.0657(15) Uani d . 1 C
H17A 0.9741 0.6959 -0.0665 0.079 Uiso calc R 1 H
H17B 1.0017 0.5855 -0.0621 0.079 Uiso calc R 1 H
H17C 1.2369 0.6507 -0.0551 0.079 Uiso calc R 1 H

loop_
_atom_site_aniso_label
_atom_site_aniso_U_11
_atom_site_aniso_U_22
_atom_site_aniso_U_33
_atom_site_aniso_U_12
_atom_site_aniso_U_13
_atom_site_aniso_U_23
O5 0.0256(15) 0.0216(13) 0.0444(15) -0.0001(12) -0.0010(13) 0.0049(12)
O6 0.0203(13) 0.0336(13) 0.0277(12) 0.0004(13) 0.0003(10) 0.0037(12)
O7 0.0254(14) 0.0219(14) 0.0372(13) 0.0006(12) -0.0049(12) -0.0044(11)
O8 0.0323(14) 0.0259(14) 0.0417(14) 0.0034(14) 0.0104(11) 0.0003(12)
O9 0.0588(18) 0.0361(16) 0.0330(14) -0.0077(16) 0.0144(13) 0.0014(12)
O10 0.0257(17) 0.0293(16) 0.087(2) 0.0062(13) 0.0026(16) 0.0083(15)
O12 0.0236(14) 0.0610(19) 0.0411(15) 0.0025(16) -0.0019(12) -0.0010(15)
O14 0.0245(16) 0.0399(16) 0.0585(17) -0.0020(14) -0.0034(14) -0.0179(14)
O16 0.081(3) 0.069(2) 0.060(2) -0.036(2) 0.016(2) 0.0036(18)
C1 0.102(4) 0.069(4) 0.042(3) 0.005(3) -0.002(3) 0.001(3)
C2 0.076(4) 0.052(3) 0.035(2) 0.008(3) 0.004(2) -0.010(2)
C3 0.057(3) 0.033(2) 0.038(2) -0.011(2) -0.002(2) -0.0057(18)
C4 0.035(3) 0.021(2) 0.040(2) 0.0045(18) 0.009(2) 0.0001(17)
C5 0.022(2) 0.022(2) 0.040(2) -0.0023(17) 0.0015(17) 0.0042(17)
C6 0.0245(19) 0.0298(19) 0.0233(17) 0.004(2) -0.0012(14) -0.0013(17)
C7 0.024(2) 0.020(2) 0.0283(19) 0.0038(16) -0.0036(17) -0.0009(15)
C8 0.032(2) 0.024(2) 0.0282(19) 0.0025(18) -0.0023(18) -0.0005(16)
C9 0.044(3) 0.034(2) 0.031(2) -0.004(2) 0.0095(18) 0.0002(17)
C10 0.031(2) 0.028(2) 0.036(2) 0.0027(19) -0.0006(19) 0.0012(17)
C11 0.035(3) 0.029(2) 0.063(3) -0.0013(18) -0.002(2) 0.005(2)
C12 0.024(2) 0.0229(18) 0.0300(18) -0.001(2) 0.0035(17) 0.0014(17)
C13 0.034(2) 0.037(2) 0.035(2) -0.003(2) 0.0028(17) 0.0009(19)
C14 0.032(2) 0.026(2) 0.0280(19) -0.0035(18) 0.0039(18) -0.0019(16)
C15 0.026(2) 0.031(2) 0.056(3) 0.0026(19) 0.002(2) -0.0067(19)
C16 0.061(3) 0.035(3) 0.049(3) -0.004(2) 0.021(2) 0.008(2)
C17 0.089(4) 0.055(3) 0.053(3) 0.000(3) 0.032(3) 0.009(2)

loop_
_atom_type_symbol
_atom_type_description
_atom_type_scat_dispersion_real
_atom_type_scat_dispersion_imag
_atom_type_scat_source
C C 0.0033 0.0016 'International Tables Vol C Tables 4.2.6.8 and 6.1.1.4'
H H 0.0000 0.0000 'International Tables Vol C Tables 4.2.6.8 and 6.1.1.4'
O O 0.0106 0.0060 'International Tables Vol C Tables 4.2.6.8 and 6.1.1.4'

loop_
_geom_angle_atom_site_label_1
_geom_angle_atom_site_label_2
_geom_angle_atom_site_label_3
_geom_angle
_geom_angle_publ_flag
C10 O5 C5 117.4(3) yes
C12 O6 C6 119.0(2) yes
C14 O7 C7 119.3(3) yes
C8 O8 C4 114.3(2) yes
C16 O9 C9 115.4(3) yes
C2 C1 H1A 120.0 ?
C2 C1 H1B 120.0 ?
H1A C1 H1B 120.0 ?
C1 C2 C3 124.8(5) yes
C1 C2 H2 117.6 ?
C3 C2 H2 117.6 ?
C2 C3 C4 113.5(4) yes
C2 C3 H3A 108.9 ?
C4 C3 H3A 108.9 ?
C2 C3 H3B 108.9 ?
C4 C3 H3B 108.9 ?
H3A C3 H3B 107.7 ?
O8 C4 C5 107.6(3) yes
O8 C4 C3 114.3(3) yes
C5 C4 C3 112.4(3) yes
O8 C4 H4 107.4 ?
C5 C4 H4 107.4 ?
C3 C4 H4 107.4 ?
O5 C5 C6 105.7(3) yes
O5 C5 C4 110.1(3) yes
C6 C5 C4 111.4(3) yes
O5 C5 H5 109.9 ?
C6 C5 H5 109.9 ?
C4 C5 H5 109.9 ?
O6 C6 C5 107.8(3) yes
O6 C6 C7 107.7(3) yes
C5 C6 C7 112.4(3) yes
O6 C6 H6 109.6 ?
C5 C6 H6 109.6 ?
C7 C6 H6 109.6 ?
O7 C7 C6 106.0(3) yes
O7 C7 C8 109.4(3) yes
C6 C7 C8 112.4(3) yes
O7 C7 H7 109.6 ?
C6 C7 H7 109.6 ?
C8 C7 H7 109.6 ?
O8 C8 C9 106.8(3) yes
O8 C8 C7 110.3(3) yes
C9 C8 C7 110.5(3) yes
O8 C8 H8 109.7 ?
C9 C8 H8 109.7 ?
C7 C8 H8 109.7 ?
O9 C9 C8 108.5(3) yes
O9 C9 H9A 110.0 ?
C8 C9 H9A 110.0 ?
O9 C9 H9B 110.0 ?
C8 C9 H9B 110.0 ?
H9A C9 H9B 108.4 ?
O10 C10 O5 123.6(3) yes
O10 C10 C11 125.2(4) yes
O5 C10 C11 111.2(3) yes
C10 C11 H11A 109.5 ?
C10 C11 H11B 109.5 ?
H11A C11 H11B 109.5 ?
C10 C11 H11C 109.5 ?
H11A C11 H11C 109.5 ?
H11B C11 H11C 109.5 ?
O12 C12 O6 123.6(3) yes
O12 C12 C13 126.0(3) yes
O6 C12 C13 110.4(3) yes
C12 C13 H13A 109.5 ?
C12 C13 H13B 109.5 ?
H13A C13 H13B 109.5 ?
C12 C13 H13C 109.5 ?
H13A C13 H13C 109.5 ?
H13B C13 H13C 109.5 ?
O14 C14 O7 122.8(4) yes
O14 C14 C15 126.3(3) yes
O7 C14 C15 110.9(3) yes
C14 C15 H15A 109.5 ?
C14 C15 H15B 109.5 ?
H15A C15 H15B 109.5 ?
C14 C15 H15C 109.5 ?
H15A C15 H15C 109.5 ?
H15B C15 H15C 109.5 ?
O16 C16 O9 123.0(4) yes
O16 C16 C17 125.0(4) yes
O9 C16 C17 112.0(4) yes
C16 C17 H17A 109.5 ?
C16 C17 H17B 109.5 ?
H17A C17 H17B 109.5 ?
C16 C17 H17C 109.5 ?
H17A C17 H17C 109.5 ?
H17B C17 H17C 109.5 ?

loop_
_geom_bond_atom_site_label_1
_geom_bond_atom_site_label_2
_geom_bond_distance
_geom_bond_publ_flag
O5 C5 1.454(4) yes
O5 C10 1.341(4) yes
O6 C6 1.446(4) yes
O6 C12 1.346(4) yes
O7 C7 1.441(4) yes
O7 C14 1.356(4) yes
O8 C4 1.432(4) yes
O8 C8 1.422(4) yes
O9 C9 1.442(4) yes
O9 C16 1.334(5) yes
O10 C10 1.197(5) yes
O12 C12 1.199(4) yes
O14 C14 1.205(4) yes
O16 C16 1.200(5) yes
C1 C2 1.286(6) yes
C1 H1A 0.9500 ?
C1 H1B 0.9500 ?
C2 C3 1.495(5) yes
C2 H2 0.9500 ?
C3 C4 1.533(6) yes
C3 H3A 0.9900 ?
C3 H3B 0.9900 ?
C4 C5 1.533(5) yes
C4 H4 1.0000 ?
C5 C6 1.508(5) yes
C5 H5 1.0000 ?
C6 C7 1.513(5) yes
C6 H6 1.0000 ?
C7 C8 1.525(5) yes
C7 H7 1.0000 ?
C8 C9 1.504(5) yes
C8 H8 1.0000 ?
C9 H9A 0.9900 ?
C9 H9B 0.9900 ?
C10 C11 1.491(5) yes
C11 H11A 0.9800 ?
C11 H11B 0.9800 ?
C11 H11C 0.9800 ?
C12 C13 1.487(4) yes
C13 H13A 0.9800 ?
C13 H13B 0.9800 ?
C13 H13C 0.9800 ?
C14 C15 1.483(5) yes
C15 H15A 0.9800 ?
C15 H15B 0.9800 ?
C15 H15C 0.9800 ?
C16 C17 1.488(6) yes
C17 H17A 0.9800 ?
C17 H17B 0.9800 ?
C17 H17C 0.9800 ?

loop_
_geom_torsion_atom_site_label_1
_geom_torsion_atom_site_label_2
_geom_torsion_atom_site_label_3
_geom_torsion_atom_site_label_4
_geom_torsion
C1 C2 C3 C4 -144.1(5)
C8 O8 C4 C5 -64.0(3)
C8 O8 C4 C3 61.6(4)
C2 C3 C4 O8 49.2(5)
C2 C3 C4 C5 172.2(3)
C10 O5 C5 C6 -155.1(3)
C10 O5 C5 C4 84.5(4)
O8 C4 C5 O5 173.4(3)
C3 C4 C5 O5 46.7(4)
O8 C4 C5 C6 56.5(4)
C3 C4 C5 C6 -70.2(4)
C12 O6 C6 C5 -119.7(3)
C12 O6 C6 C7 118.7(3)
O5 C5 C6 O6 72.3(3)
C4 C5 C6 O6 -168.2(3)
O5 C5 C6 C7 -169.1(3)
C4 C5 C6 C7 -49.6(4)
C14 O7 C7 C6 137.5(3)
C14 O7 C7 C8 -101.1(3)
O6 C6 C7 O7 -76.0(3)
C5 C6 C7 O7 165.3(3)
O6 C6 C7 C8 164.5(3)
C5 C6 C7 C8 45.8(4)
C4 O8 C8 C9 -178.9(3)
C4 O8 C8 C7 61.0(3)
O7 C7 C8 O8 -167.1(3)
C6 C7 C8 O8 -49.6(4)
O7 C7 C8 C9 75.0(4)
C6 C7 C8 C9 -167.5(3)
C16 O9 C9 C8 -175.5(3)
O8 C8 C9 O9 64.6(4)
C7 C8 C9 O9 -175.4(3)
C5 O5 C10 O10 4.8(5)
C5 O5 C10 C11 -174.2(3)
C6 O6 C12 O12 -2.7(6)
C6 O6 C12 C13 178.9(3)
C7 O7 C14 O14 0.6(5)
C7 O7 C14 C15 -180.0(3)
C9 O9 C16 O16 -0.6(6)
C9 O9 C16 C17 -179.1(4)

loop_
_cod_related_entry_id
_cod_related_entry_database
_cod_related_entry_code
1 ChemSpider 9307564
